data_7023925
loop_
_publ_author_name
'Zhou, Li'
'Wang, Chenggang'
'Zheng, Xiaofang'
'Tian, Zhengfang'
'Wen, Lili'
'Qu, Hua'
'Li, Dongfeng'

_publ_section_title
;
 New metal-organic frameworks based on 2,5-thiophenedicarboxylate and
 pyridine- or imidazole-based spacers: syntheses, topological structures,
 and properties.
;
_journal_issue 46
_journal_name_full 'Dalton transactions (Cambridge, England : 2003)'
_journal_page_first 16375
_journal_page_last 16386
_journal_paper_doi 10.1039/c3dt51905h
_journal_volume 42
_journal_year 2013
_chemical_formula_sum 'C54 H46 Co2 N14 O14 S3'
_chemical_formula_weight 1329.09
_chemical_name_systematic
; 
 ? 
;
_space_group_IT_number 60
_symmetry_cell_setting orthorhombic
_symmetry_space_group_name_Hall '-P 2n 2ab'
_symmetry_space_group_name_H-M 'P b c n'
_atom_sites_solution_hydrogens geom
_atom_sites_solution_primary direct
_atom_sites_solution_secondary difmap
_audit_creation_method SHELXL-97
_cell_angle_alpha 90.00
_cell_angle_beta 90.00
_cell_angle_gamma 90.00
_cell_formula_units_Z 4
_cell_length_a 22.9568(15)
_cell_length_b 13.2642(9)
_cell_length_c 19.3659(13)
_cell_measurement_reflns_used 13723
_cell_measurement_temperature 273(2)
_cell_measurement_theta_max 30.9
_cell_measurement_theta_min 2.3
_cell_volume 5897.0(7)
_computing_cell_refinement SMART
_computing_data_collection 'SMART (Bruker, 2000)'
_computing_data_reduction 'SAINT (Bruker, 2000)'
_computing_molecular_graphics SHELXTL
_computing_publication_material SHELXTL
_computing_structure_refinement SHELXTL
_computing_structure_solution 'SHELXTL (Bruker, 2000)'
_diffrn_ambient_temperature 273(2)
_diffrn_measured_fraction_theta_full 1.000
_diffrn_measured_fraction_theta_max 1.000
_diffrn_measurement_device_type 'Bruker APEX CCD'
_diffrn_radiation_monochromator graphite
_diffrn_radiation_source 'fine-focus sealed tube'
_diffrn_radiation_type MoK\a
_diffrn_radiation_wavelength 0.71073
_diffrn_reflns_av_R_equivalents 0.0370
_diffrn_reflns_av_unetI/netI 0.0230
_diffrn_reflns_limit_h_max 29
_diffrn_reflns_limit_h_min -30
_diffrn_reflns_limit_k_max 17
_diffrn_reflns_limit_k_min -17
_diffrn_reflns_limit_l_max 25
_diffrn_reflns_limit_l_min -25
_diffrn_reflns_number 50342
_diffrn_reflns_theta_full 28.00
_diffrn_reflns_theta_max 28.00
_diffrn_reflns_theta_min 2.06
_exptl_absorpt_coefficient_mu 0.746
_exptl_absorpt_correction_T_max 0.874
_exptl_absorpt_correction_T_min 0.849
_exptl_absorpt_correction_type multi-scan
_exptl_absorpt_process_details 'SADABS; Bruker, 2000'
_exptl_crystal_colour purple
_exptl_crystal_density_diffrn 1.497
_exptl_crystal_density_method 'not measured'
_exptl_crystal_description block
_exptl_crystal_F_000 2728
_exptl_crystal_size_max 0.22
_exptl_crystal_size_mid 0.21
_exptl_crystal_size_min 0.18
_refine_diff_density_max 0.672
_refine_diff_density_min -1.321
_refine_diff_density_rms 0.091
_refine_ls_extinction_method none
_refine_ls_goodness_of_fit_ref 1.062
_refine_ls_hydrogen_treatment mixed
_refine_ls_matrix_type full
_refine_ls_number_parameters 393
_refine_ls_number_reflns 7116
_refine_ls_number_restraints 22
_refine_ls_restrained_S_all 1.089
_refine_ls_R_factor_all 0.0627
_refine_ls_R_factor_gt 0.0495
_refine_ls_shift/su_max 0.002
_refine_ls_shift/su_mean 0.000
_refine_ls_structure_factor_coef Fsqd
_refine_ls_weighting_details 'calc w=1/[\s^2^(Fo^2^)+(0.0877P)^2^+7.3180P] where P=(Fo^2^+2Fc^2^)/3'
_refine_ls_weighting_scheme calc
_refine_ls_wR_factor_gt 0.1469
_refine_ls_wR_factor_ref 0.1586
_reflns_number_gt 5801
_reflns_number_total 7116
_reflns_threshold_expression >2sigma(I)
_cod_data_source_file c3dt51905h.txt
_cod_data_source_block 7
_cod_depositor_comments
;
The following automatic conversions were performed:

'_symmetry_cell_setting' value 'Orthorhombic' changed to
'orthorhombic' according to
/home/saulius/struct/CIF-dictionaries/cif_core.dic dictionary named
'cif_core.dic' version 2.4.2 from 2011-04-26.

Automatic conversion script
Id: cif_fix_values 1891 2012-01-12 08:04:46Z andrius 
;
_cod_original_sg_symbol_H-M Pbcn
_cod_database_code 7023925

loop_
_symmetry_equiv_pos_as_xyz
'x, y, z'
'-x+1/2, -y+1/2, z+1/2'
'-x, y, -z+1/2'
'x+1/2, -y+1/2, -z'
'-x, -y, -z'
'x-1/2, y-1/2, -z-1/2'
'x, -y, z-1/2'
'-x-1/2, y-1/2, z'

loop_
_atom_site_label
_atom_site_type_symbol
_atom_site_fract_x
_atom_site_fract_y
_atom_site_fract_z
_atom_site_U_iso_or_equiv
_atom_site_adp_type
_atom_site_occupancy
_atom_site_symmetry_multiplicity
_atom_site_calc_flag
_atom_site_refinement_flags
Co1 Co 0.651455(14) 0.26504(3) 0.134034(17) 0.01884(12) Uani 1 1 d .
N1 N 0.64500(10) 0.42491(17) 0.14730(12) 0.0257(5) Uani 1 1 d .
N2 N 0.62686(10) 0.58513(16) 0.12640(12) 0.0242(5) Uani 1 1 d .
N3 N 0.43736(10) 0.74868(17) -0.10962(12) 0.0256(5) Uani 1 1 d .
N4 N 0.52045(10) 0.76322(18) -0.05447(13) 0.0277(5) Uani 1 1 d .
N5 N 0.66193(10) 1.10569(18) 0.12127(13) 0.0297(5) Uani 1 1 d .
N6 N 0.65184(10) 0.94502(17) 0.09634(14) 0.0279(5) Uani 1 1 d .
O1 O 0.63772(10) 0.24935(17) 0.24372(12) 0.0367(5) Uani 1 1 d .
O2 O 0.72849(10) 0.25775(16) 0.20768(10) 0.0336(5) Uani 1 1 d .
O3 O 0.79543(11) 0.22102(18) 0.55100(11) 0.0432(6) Uani 1 1 d .
O4 O 0.85730(12) 0.1646(3) 0.47255(15) 0.0735(10) Uani 1 1 d .
C1 C 0.69160(14) 0.2516(2) 0.25526(14) 0.0289(6) Uani 1 1 d .
C2 C 0.71147(13) 0.2492(2) 0.32857(15) 0.0320(6) Uani 1 1 d .
C3 C 0.68250(16) 0.2864(3) 0.38418(17) 0.0447(8) Uani 1 1 d .
H3 H 0.6458 0.3161 0.3818 0.054 Uiso 1 1 calc R
C4 C 0.71448(17) 0.2748(3) 0.44596(17) 0.0477(9) Uani 1 1 d .
H4 H 0.7015 0.2973 0.4888 0.057 Uiso 1 1 calc R
C5 C 0.76634(14) 0.2270(3) 0.43609(15) 0.0366(7) Uani 1 1 d .
C6 C 0.80998(15) 0.2027(3) 0.49026(16) 0.0409(8) Uani 1 1 d .
C7 C 0.65135(13) 0.4795(2) 0.20738(16) 0.0321(6) Uani 1 1 d .
H7 H 0.6615 0.4524 0.2500 0.039 Uiso 1 1 calc R
C8 C 0.64069(13) 0.5779(2) 0.19531(15) 0.0305(6) Uani 1 1 d .
H8 H 0.6424 0.6303 0.2272 0.037 Uiso 1 1 calc R
C9 C 0.63010(12) 0.49075(19) 0.10000(15) 0.0268(5) Uani 1 1 d .
H9 H 0.6227 0.4747 0.0541 0.032 Uiso 1 1 calc R
C10 C 0.70700(14) 0.9568(3) 0.1214(2) 0.0500(10) Uani 1 1 d .
H10 H 0.7350 0.9068 0.1272 0.060 Uiso 1 1 calc R
C11 C 0.71268(14) 1.0553(3) 0.1360(2) 0.0501(10) Uani 1 1 d .
H11 H 0.7462 1.0851 0.1536 0.060 Uiso 1 1 calc R
C12 C 0.62647(12) 1.0371(2) 0.09756(16) 0.0289(6) Uani 1 1 d .
H12 H 0.5885 1.0499 0.0833 0.035 Uiso 1 1 calc R
C13 C 0.52776(15) 0.8091(3) -0.11743(18) 0.0443(8) Uani 1 1 d .
H13 H 0.5611 0.8410 -0.1337 0.053 Uiso 1 1 calc R
C14 C 0.47654(14) 0.7985(3) -0.15098(17) 0.0403(7) Uani 1 1 d .
H14 H 0.4689 0.8215 -0.1954 0.048 Uiso 1 1 calc R
C15 C 0.46509(12) 0.7298(2) -0.05214(15) 0.0297(6) Uani 1 1 d .
H15 H 0.4486 0.6973 -0.0143 0.036 Uiso 1 1 calc R
C16 C 0.56074(11) 0.7624(2) 0.00181(15) 0.0262(5) Uani 1 1 d .
C17 C 0.57318(11) 0.6728(2) 0.03575(15) 0.0270(5) Uani 1 1 d .
H17 H 0.5556 0.6127 0.0224 0.032 Uiso 1 1 calc R
C18 C 0.61265(11) 0.67529(19) 0.09021(14) 0.0237(5) Uani 1 1 d .
C19 C 0.63955(12) 0.7653(2) 0.11028(15) 0.0255(5) Uani 1 1 d .
H19 H 0.6665 0.7661 0.1461 0.031 Uiso 1 1 calc R
C21 C 0.58586(12) 0.8533(2) 0.02146(15) 0.0289(6) Uani 1 1 d .
H21 H 0.5765 0.9129 -0.0012 0.035 Uiso 1 1 calc R
S1 S 0.77751(4) 0.19974(7) 0.35066(4) 0.0404(2) Uani 1 1 d .
C20 C 0.62524(11) 0.85293(19) 0.07567(15) 0.0256(5) Uani 1 1 d .
C22 C 0.4866(3) 0.4409(5) 0.2177(4) 0.107(2) Uani 1 1 d .
H22 H 0.4770 0.3829 0.1933 0.128 Uiso 1 1 calc R
C23 C 0.4762(2) 0.5361(4) 0.1947(3) 0.0699(13) Uani 1 1 d .
C24 C 0.4425(3) 0.5564(6) 0.1319(3) 0.0926(19) Uani 1 1 d .
C25 C 0.0639(5) 0.5904(6) 0.6136(4) 0.148(4) Uani 1 1 d D
H25 H 0.0336 0.6234 0.6361 0.178 Uiso 1 1 calc R
C26 C 0.1615(5) 0.5272(9) 0.6142(6) 0.172(4) Uani 1 1 d DU
H26A H 0.1559 0.4579 0.6016 0.258 Uiso 1 1 calc R
H26B H 0.1954 0.5330 0.6431 0.258 Uiso 1 1 calc R
H26C H 0.1669 0.5670 0.5733 0.258 Uiso 1 1 calc R
C27 C 0.1063(8) 0.5772(13) 0.7249(6) 0.277(8) Uani 1 1 d DU
H27A H 0.0968 0.6464 0.7344 0.416 Uiso 1 1 calc R
H27B H 0.1427 0.5606 0.7465 0.416 Uiso 1 1 calc R
H27C H 0.0762 0.5343 0.7428 0.416 Uiso 1 1 calc R
N7 N 0.1111(4) 0.5628(5) 0.6513(4) 0.133(3) Uani 1 1 d D
O5 O 0.0592(3) 0.5749(4) 0.5539(3) 0.142(2) Uani 1 1 d D
O6 O 0.4352(3) 0.4995(5) 0.0838(3) 0.144(2) Uani 1 1 d U
O7 O 0.4215(2) 0.6500(4) 0.1313(2) 0.1021(14) Uani 1 1 d .
H7A H 0.4032 0.6593 0.0955 0.153 Uiso 1 1 calc R
S2 S 0.5000 0.62424(14) 0.2500 0.0643(4) Uani 1 2 d S

loop_
_atom_site_aniso_label
_atom_site_aniso_U_11
_atom_site_aniso_U_22
_atom_site_aniso_U_33
_atom_site_aniso_U_23
_atom_site_aniso_U_13
_atom_site_aniso_U_12
Co1 0.02063(19) 0.01819(18) 0.01771(19) 0.00063(12) -0.00213(12) -0.00021(12)
N1 0.0295(11) 0.0191(11) 0.0286(12) 0.0005(9) -0.0003(9) 0.0010(9)
N2 0.0270(11) 0.0178(10) 0.0278(11) -0.0005(8) -0.0031(9) -0.0001(8)
N3 0.0232(11) 0.0271(11) 0.0267(11) -0.0008(9) -0.0048(9) 0.0009(9)
N4 0.0236(11) 0.0284(11) 0.0311(12) 0.0011(9) -0.0078(9) -0.0018(9)
N5 0.0288(12) 0.0182(11) 0.0420(14) -0.0029(9) -0.0064(10) 0.0016(9)
N6 0.0261(11) 0.0159(10) 0.0417(14) -0.0023(9) -0.0086(10) 0.0019(8)
O1 0.0392(12) 0.0423(12) 0.0285(11) 0.0046(9) -0.0109(9) -0.0016(9)
O2 0.0444(12) 0.0358(11) 0.0206(10) 0.0017(8) -0.0036(8) -0.0027(9)
O3 0.0598(15) 0.0462(13) 0.0235(11) 0.0044(9) -0.0151(10) -0.0102(11)
O4 0.0458(16) 0.135(3) 0.0403(15) 0.0190(18) -0.0112(12) 0.0064(17)
C1 0.0421(16) 0.0230(13) 0.0216(13) 0.0024(10) -0.0075(11) -0.0016(11)
C2 0.0349(15) 0.0389(16) 0.0224(14) 0.0052(11) -0.0065(11) -0.0027(12)
C3 0.0392(18) 0.068(2) 0.0266(15) 0.0038(15) -0.0018(13) 0.0083(16)
C4 0.049(2) 0.075(3) 0.0192(14) -0.0019(15) 0.0001(13) 0.0044(18)
C5 0.0411(17) 0.0503(19) 0.0184(13) 0.0047(12) -0.0075(11) -0.0083(14)
C6 0.0419(18) 0.055(2) 0.0261(15) 0.0102(14) -0.0122(13) -0.0152(15)
C7 0.0420(16) 0.0263(14) 0.0281(14) 0.0013(11) -0.0030(12) 0.0004(12)
C8 0.0402(15) 0.0250(13) 0.0263(14) -0.0036(10) -0.0042(11) 0.0019(11)
C9 0.0331(13) 0.0191(12) 0.0281(13) -0.0024(10) -0.0024(11) 0.0001(10)
C10 0.0284(15) 0.0251(15) 0.096(3) -0.0124(16) -0.0214(17) 0.0059(12)
C11 0.0270(15) 0.0262(15) 0.097(3) -0.0134(17) -0.0210(17) 0.0023(12)
C12 0.0269(13) 0.0182(12) 0.0415(16) -0.0035(11) -0.0101(11) 0.0033(10)
C13 0.0324(16) 0.058(2) 0.0421(18) 0.0152(16) -0.0024(13) -0.0080(15)
C14 0.0309(15) 0.059(2) 0.0313(16) 0.0107(14) -0.0028(12) -0.0020(14)
C15 0.0243(13) 0.0351(15) 0.0298(14) 0.0040(11) -0.0055(11) -0.0035(11)
C16 0.0216(12) 0.0259(13) 0.0312(14) -0.0007(10) -0.0068(10) 0.0000(10)
C17 0.0241(12) 0.0206(12) 0.0362(14) -0.0038(10) -0.0067(11) -0.0032(10)
C18 0.0246(12) 0.0176(11) 0.0289(13) -0.0006(9) -0.0025(10) 0.0018(9)
C19 0.0258(12) 0.0205(12) 0.0303(14) -0.0031(10) -0.0072(11) 0.0020(10)
C21 0.0276(13) 0.0193(12) 0.0398(15) 0.0018(11) -0.0077(11) 0.0019(10)
S1 0.0405(4) 0.0597(5) 0.0211(3) -0.0006(3) -0.0066(3) 0.0082(4)
C20 0.0238(12) 0.0179(12) 0.0352(14) -0.0045(10) -0.0034(10) -0.0011(9)
C22 0.101(5) 0.074(4) 0.145(7) -0.022(4) -0.014(4) 0.013(3)
C23 0.056(2) 0.085(4) 0.069(3) -0.016(3) 0.009(2) 0.001(2)
C24 0.089(4) 0.112(5) 0.077(4) -0.034(3) 0.001(3) 0.013(4)
C25 0.247(12) 0.106(6) 0.091(5) -0.017(5) -0.035(7) 0.049(7)
C26 0.165(7) 0.132(7) 0.219(9) -0.012(7) -0.025(7) -0.011(6)
C27 0.311(11) 0.303(12) 0.218(10) 0.004(9) -0.028(9) -0.014(9)
N7 0.211(8) 0.094(4) 0.094(4) 0.009(3) -0.038(5) -0.032(5)
O5 0.210(6) 0.118(4) 0.099(4) -0.021(3) -0.016(4) 0.053(4)
O6 0.168(4) 0.141(4) 0.124(3) -0.061(3) -0.031(3) 0.018(3)
O7 0.104(3) 0.125(4) 0.078(3) -0.021(2) -0.014(2) 0.021(3)
S2 0.0575(9) 0.0699(10) 0.0655(10) 0.000 0.0042(7) 0.000

loop_
_atom_type_symbol
_atom_type_description
_atom_type_scat_dispersion_real
_atom_type_scat_dispersion_imag
_atom_type_scat_source
C C 0.0033 0.0016 'International Tables Vol C Tables 4.2.6.8 and 6.1.1.4'
H H 0.0000 0.0000 'International Tables Vol C Tables 4.2.6.8 and 6.1.1.4'
N N 0.0061 0.0033 'International Tables Vol C Tables 4.2.6.8 and 6.1.1.4'
O O 0.0106 0.0060 'International Tables Vol C Tables 4.2.6.8 and 6.1.1.4'
S S 0.1246 0.1234 'International Tables Vol C Tables 4.2.6.8 and 6.1.1.4'
Co Co 0.3494 0.9721 'International Tables Vol C Tables 4.2.6.8 and 6.1.1.4'

loop_
_geom_angle_atom_site_label_1
_geom_angle_atom_site_label_2
_geom_angle_atom_site_label_3
_geom_angle
_geom_angle_site_symmetry_1
_geom_angle_site_symmetry_3
O3 Co1 N3 114.41(10) 2_654 5_665
O3 Co1 N1 92.67(9) 2_654 .
N3 Co1 N1 92.62(9) 5_665 .
O3 Co1 N5 86.04(10) 2_654 1_545
N3 Co1 N5 89.85(9) 5_665 1_545
N1 Co1 N5 177.51(9) . 1_545
O3 Co1 O1 151.40(10) 2_654 .
N3 Co1 O1 94.09(9) 5_665 .
N1 Co1 O1 88.12(9) . .
N5 Co1 O1 91.99(9) 1_545 .
O3 Co1 O2 91.92(9) 2_654 .
N3 Co1 O2 153.16(9) 5_665 .
N1 Co1 O2 91.18(8) . .
N5 Co1 O2 86.74(8) 1_545 .
O1 Co1 O2 59.48(8) . .
C9 N1 C7 105.5(2) . .
C9 N1 Co1 126.43(19) . .
C7 N1 Co1 127.89(19) . .
C9 N2 C8 106.8(2) . .
C9 N2 C18 127.1(2) . .
C8 N2 C18 126.1(2) . .
C15 N3 C14 105.7(2) . .
C15 N3 Co1 130.4(2) . 5_665
C14 N3 Co1 123.08(19) . 5_665
C15 N4 C13 106.9(2) . .
C15 N4 C16 125.6(2) . .
C13 N4 C16 127.0(2) . .
C12 N5 C11 105.2(2) . .
C12 N5 Co1 131.23(19) . 1_565
C11 N5 Co1 123.5(2) . 1_565
C12 N6 C10 106.9(2) . .
C12 N6 C20 126.5(2) . .
C10 N6 C20 126.6(2) . .
C1 O1 Co1 91.66(18) . .
C1 O2 Co1 86.47(17) . .
C6 O3 Co1 127.2(2) . 2_655
O2 C1 O1 122.4(3) . .
O2 C1 C2 119.6(3) . .
O1 C1 C2 118.0(3) . .
C3 C2 C1 126.7(3) . .
C3 C2 S1 112.1(2) . .
C1 C2 S1 121.2(2) . .
C2 C3 C4 112.2(3) . .
C2 C3 H3 123.9 . .
C4 C3 H3 123.9 . .
C5 C4 C3 112.7(3) . .
C5 C4 H4 123.6 . .
C3 C4 H4 123.6 . .
C4 C5 C6 126.2(3) . .
C4 C5 S1 111.4(2) . .
C6 C5 S1 122.4(3) . .
O4 C6 O3 124.9(3) . .
O4 C6 C5 118.8(3) . .
O3 C6 C5 116.3(3) . .
C8 C7 N1 110.1(3) . .
C8 C7 H7 125.0 . .
N1 C7 H7 125.0 . .
C7 C8 N2 106.1(3) . .
C7 C8 H8 127.0 . .
N2 C8 H8 127.0 . .
N1 C9 N2 111.5(2) . .
N1 C9 H9 124.3 . .
N2 C9 H9 124.3 . .
C11 C10 N6 106.0(3) . .
C11 C10 H10 127.0 . .
N6 C10 H10 127.0 . .
C10 C11 N5 110.3(3) . .
C10 C11 H11 124.8 . .
N5 C11 H11 124.8 . .
N5 C12 N6 111.5(2) . .
N5 C12 H12 124.2 . .
N6 C12 H12 124.2 . .
C14 C13 N4 105.9(3) . .
C14 C13 H13 127.0 . .
N4 C13 H13 127.0 . .
C13 C14 N3 109.9(3) . .
C13 C14 H14 125.1 . .
N3 C14 H14 125.1 . .
N3 C15 N4 111.6(3) . .
N3 C15 H15 124.2 . .
N4 C15 H15 124.2 . .
C17 C16 C21 121.9(2) . .
C17 C16 N4 120.1(2) . .
C21 C16 N4 118.1(2) . .
C16 C17 C18 118.2(2) . .
C16 C17 H17 120.9 . .
C18 C17 H17 120.9 . .
C17 C18 C19 121.2(2) . .
C17 C18 N2 120.2(2) . .
C19 C18 N2 118.6(2) . .
C20 C19 C18 118.6(2) . .
C20 C19 H19 120.7 . .
C18 C19 H19 120.7 . .
C20 C21 C16 118.4(2) . .
C20 C21 H21 120.8 . .
C16 C21 H21 120.8 . .
C2 S1 C5 91.61(16) . .
C19 C20 C21 121.7(2) . .
C19 C20 N6 118.9(2) . .
C21 C20 N6 119.4(2) . .
C23 C22 C22 111.8(4) . 3_655
C23 C22 H22 124.1 . .
C22 C22 H22 124.1 3_655 .
C22 C23 C24 122.3(5) . .
C22 C23 S2 112.5(5) . .
C24 C23 S2 125.0(5) . .
O6 C24 O7 121.6(7) . .
O6 C24 C23 126.7(7) . .
O7 C24 C23 111.7(5) . .
O5 C25 N7 123.6(9) . .
O5 C25 H25 118.2 . .
N7 C25 H25 118.2 . .
N7 C26 H26A 109.5 . .
N7 C26 H26B 109.5 . .
H26A C26 H26B 109.5 . .
N7 C26 H26C 109.5 . .
H26A C26 H26C 109.5 . .
H26B C26 H26C 109.5 . .
N7 C27 H27A 109.5 . .
N7 C27 H27B 109.5 . .
H27A C27 H27B 109.5 . .
N7 C27 H27C 109.5 . .
H27A C27 H27C 109.5 . .
H27B C27 H27C 109.5 . .
C25 N7 C26 117.5(8) . .
C25 N7 C27 115.7(11) . .
C26 N7 C27 126.7(11) . .
C24 O7 H7A 109.5 . .
C23 S2 C23 91.6(4) . 3_655

loop_
_geom_bond_atom_site_label_1
_geom_bond_atom_site_label_2
_geom_bond_distance
_geom_bond_site_symmetry_2
Co1 O3 2.027(2) 2_654
Co1 N3 2.101(2) 5_665
Co1 N1 2.141(2) .
Co1 N5 2.142(2) 1_545
Co1 O1 2.157(2) .
Co1 O2 2.274(2) .
N1 C9 1.311(4) .
N1 C7 1.378(4) .
N2 C9 1.354(3) .
N2 C8 1.375(4) .
N2 C18 1.424(3) .
N3 C15 1.307(4) .
N3 C14 1.374(4) .
N3 Co1 2.101(2) 5_665
N4 C15 1.347(4) .
N4 C13 1.373(4) .
N4 C16 1.430(3) .
N5 C12 1.304(4) .
N5 C11 1.374(4) .
N5 Co1 2.142(2) 1_565
N6 C12 1.353(3) .
N6 C10 1.365(4) .
N6 C20 1.423(3) .
O1 C1 1.257(4) .
O2 C1 1.254(4) .
O3 C6 1.247(4) .
O3 Co1 2.027(2) 2_655
O4 C6 1.246(5) .
C1 C2 1.491(4) .
C2 C3 1.359(5) .
C2 S1 1.707(3) .
C3 C4 1.412(5) .
C3 H3 0.9300 .
C4 C5 1.362(5) .
C4 H4 0.9300 .
C5 C6 1.486(4) .
C5 S1 1.713(3) .
C7 C8 1.349(4) .
C7 H7 0.9300 .
C8 H8 0.9300 .
C9 H9 0.9300 .
C10 C11 1.343(5) .
C10 H10 0.9300 .
C11 H11 0.9300 .
C12 H12 0.9300 .
C13 C14 1.351(5) .
C13 H13 0.9300 .
C14 H14 0.9300 .
C15 H15 0.9300 .
C16 C17 1.388(4) .
C16 C21 1.389(4) .
C17 C18 1.391(4) .
C17 H17 0.9300 .
C18 C19 1.399(4) .
C19 C20 1.382(4) .
C19 H19 0.9300 .
C21 C20 1.385(4) .
C21 H21 0.9300 .
C22 C23 1.360(8) .
C22 C22 1.394(14) 3_655
C22 H22 0.9300 .
C23 C24 1.467(8) .
C23 S2 1.676(5) .
C24 O6 1.212(7) .
C24 O7 1.331(8) .
C25 O5 1.180(7) .
C25 N7 1.357(8) .
C25 H25 0.9300 .
C26 N7 1.441(8) .
C26 H26A 0.9600 .
C26 H26B 0.9600 .
C26 H26C 0.9600 .
C27 N7 1.444(9) .
C27 H27A 0.9600 .
C27 H27B 0.9600 .
C27 H27C 0.9600 .
O7 H7A 0.8200 .
S2 C23 1.676(5) 3_655
